data_9016919
loop_
_publ_author_name
'Ma, C.'
'Tschauner, O.'
'Beckett, J. R.'
'Rossman, G. R.'
'Liu, W.'

_publ_section_title
;
 Kangite, (Sc,Ti,Al,Zr,Mg,Ca,[_])2O3, a new ultra-refractory scandia mineral
 from the Allende meteorite: Synchrotron micro-Laue diffraction and electron
 backscatter diffraction
 Note: x-coordinate of Sc2, and coordinates of O atoms are changed
 by personal email with authors May 2013
;
_journal_name_full 'American Mineralogist'
_journal_page_first 870
_journal_page_last 878
_journal_volume 98
_journal_year 2013
_chemical_compound_source 'Allende meteorite'
_chemical_formula_sum 'Al0.16 Ca0.06 Dy0.01 Er0.01 Fe0.02 Gd0.01 Mg0.11 O3 Sc0.54 Ti0.66 V0.03 Y0.07 Zr0.13'
_chemical_name_mineral Kangite
_space_group_IT_number 206
_space_group_name_Hall '-I 2b 2c 3'
_space_group_name_H-M_alt 'I a -3'
_symmetry_space_group_name_H-M 'I a -3'
_cell_angle_alpha 90
_cell_angle_beta 90
_cell_angle_gamma 90
_cell_length_a 9.842
_cell_length_b 9.842
_cell_length_c 9.842
_cell_formula_units_Z 16
_cell_volume 953.345
_database_code_amcsd 0019830
_exptl_crystal_density_diffrn 3.870
_cod_data_source_file inputs/fixed/downloads/05/05547.cif
_cod_data_source_block 05547
_cod_original_sg_symbol_H-M 'I a 3'
_cod_original_formula_sum 'Sc.54 Al.16 Y.07 V.03 Gd.01 Dy.01 Er.01 Ti.66 Zr.13 Mg.11 Ca.06 Fe.02 O3'
_cod_database_code 9016919

loop_
_space_group_symop_operation_xyz
x,y,z
1/2+x,1/2+y,1/2+z
1/2+z,x,1/2-y
+z,1/2+x,-y
1/2+z,-x,y
+z,1/2-x,1/2+y
-z,x,1/2+y
1/2-z,1/2+x,+y
-z,-x,-y
1/2-z,1/2-x,1/2-y
1/2+y,1/2-z,-x
+y,-z,1/2-x
-y,1/2-z,x
1/2-y,-z,1/2+x
1/2-y,z,-x
-y,1/2+z,1/2-x
y,z,x
1/2+y,1/2+z,1/2+x
x,1/2-y,1/2+z
1/2+x,-y,+z
-x,y,1/2+z
1/2-x,1/2+y,+z
x,1/2+y,-z
1/2+x,+y,1/2-z
-x,-y,-z
1/2-x,1/2-y,1/2-z
1/2-z,-x,1/2+y
-z,1/2-x,+y
1/2-z,x,-y
-z,1/2+x,1/2-y
z,-x,1/2-y
1/2+z,1/2-x,-y
z,x,y
1/2+z,1/2+x,1/2+y
1/2-y,1/2+z,x
-y,+z,1/2+x
y,1/2+z,-x
1/2+y,+z,1/2-x
1/2+y,-z,x
+y,1/2-z,1/2+x
-y,-z,-x
1/2-y,1/2-z,1/2-x
-x,1/2+y,1/2-z
1/2-x,+y,-z
x,-y,1/2-z
1/2+x,1/2-y,-z
-x,1/2-y,z
1/2-x,-y,1/2+z

loop_
_atom_site_label
_atom_site_fract_x
_atom_site_fract_y
_atom_site_fract_z
_atom_site_occupancy
_atom_site_U_iso_or_equiv
Sc1 0.25000 0.25000 0.25000 0.27000 0.01200
Al1 0.25000 0.25000 0.25000 0.08000 0.01200
Y1 0.25000 0.25000 0.25000 0.03500 0.01200
V1 0.25000 0.25000 0.25000 0.01500 0.01200
Gd1 0.25000 0.25000 0.25000 0.00500 0.01200
Dy1 0.25000 0.25000 0.25000 0.00500 0.01200
Er1 0.25000 0.25000 0.25000 0.00500 0.01200
Ti1 0.25000 0.25000 0.25000 0.33000 0.01200
Zr1 0.25000 0.25000 0.25000 0.06500 0.01200
Mg1 0.25000 0.25000 0.25000 0.05500 0.01200
Ca1 0.25000 0.25000 0.25000 0.03000 0.01200
Fe1 0.25000 0.25000 0.25000 0.01000 0.01200
Sc2 0.97640 0.00000 0.25000 0.27000 0.00930
Al2 0.97640 0.00000 0.25000 0.08000 0.00930
Y2 0.97640 0.00000 0.25000 0.03500 0.00930
V2 0.97640 0.00000 0.25000 0.01500 0.00930
Gd2 0.97640 0.00000 0.25000 0.00500 0.00930
Dy2 0.97640 0.00000 0.25000 0.00500 0.00930
Er2 0.97640 0.00000 0.25000 0.00500 0.00930
Ti2 0.97640 0.00000 0.25000 0.33000 0.00930
Zr2 0.97640 0.00000 0.25000 0.06500 0.00930
Mg2 0.97640 0.00000 0.25000 0.05500 0.00930
Ca2 0.97640 0.00000 0.25000 0.03000 0.00930
Fe2 0.97640 0.00000 0.25000 0.01000 0.00930
O 0.34400 0.11800 0.10400 1.00000 0.16000

loop_
_cod_related_entry_id
_cod_related_entry_database
_cod_related_entry_code
1 AMCSD 0019830
